data_7040370
loop_
_publ_author_name
'Rungthanaphatsophon, Pokpong'
'Barnes, Charles L.'
'Walensky, Justin R.'

_publ_section_title
;
 Copper(i) clusters with bulky dithiocarboxylate, thiolate, and selenolate
 ligands.
;
_journal_issue 36
_journal_name_full 'Dalton transactions (Cambridge, England : 2003)'
_journal_page_first 14265
_journal_page_last 14276
_journal_paper_doi 10.1039/c6dt02709a
_journal_volume 45
_journal_year 2016
_chemical_formula_moiety 'C42 H64 Cu1 P1 Se1'
_chemical_formula_sum 'C42 H64 Cu P Se'
_chemical_formula_weight 742.40
_space_group_crystal_system monoclinic
_space_group_IT_number 14
_space_group_name_Hall '-P 2ybc'
_space_group_name_H-M_alt 'P 1 21/c 1'
_symmetry_space_group_name_Hall '-P 2ybc'
_symmetry_space_group_name_H-M 'P 1 21/c 1'
_atom_sites_solution_hydrogens geom
_audit_creation_method SHELXL-2014/7
_audit_update_record
;
2016-07-08 deposited with the CCDC.
2016-08-05 downloaded from the CCDC.
;
_cell_angle_alpha 90
_cell_angle_beta 109.0860(10)
_cell_angle_gamma 90
_cell_formula_units_Z 4
_cell_length_a 12.9948(10)
_cell_length_b 17.9243(13)
_cell_length_c 18.0827(14)
_cell_measurement_reflns_used 9969
_cell_measurement_temperature 100(2)
_cell_measurement_theta_max 26.39
_cell_measurement_theta_min 2.38
_cell_volume 3980.3(5)
_computing_structure_refinement 'SHELXL-2014/7 (Sheldrick, 2014)'
_diffrn_ambient_temperature 100(2)
_diffrn_measured_fraction_theta_full 1.000
_diffrn_measured_fraction_theta_max 0.998
_diffrn_measurement_device_type 'Bruker APEXII CCD area detector'
_diffrn_measurement_method 'omega scans'
_diffrn_radiation_type MoK\a
_diffrn_radiation_wavelength 0.71073
_diffrn_reflns_av_R_equivalents 0.0338
_diffrn_reflns_av_unetI/netI 0.0260
_diffrn_reflns_Laue_measured_fraction_full 1.000
_diffrn_reflns_Laue_measured_fraction_max 0.998
_diffrn_reflns_limit_h_max 16
_diffrn_reflns_limit_h_min -16
_diffrn_reflns_limit_k_max 22
_diffrn_reflns_limit_k_min -22
_diffrn_reflns_limit_l_max 22
_diffrn_reflns_limit_l_min -22
_diffrn_reflns_number 43018
_diffrn_reflns_point_group_measured_fraction_full 1.000
_diffrn_reflns_point_group_measured_fraction_max 0.998
_diffrn_reflns_theta_full 25.242
_diffrn_reflns_theta_max 26.458
_diffrn_reflns_theta_min 1.646
_diffrn_standards_decay_% 0.0
_exptl_absorpt_coefficient_mu 1.530
_exptl_absorpt_correction_T_max 0.83
_exptl_absorpt_correction_T_min 0.75
_exptl_absorpt_correction_type multi-scan
_exptl_crystal_colour colourless
_exptl_crystal_density_diffrn 1.239
_exptl_crystal_description prism
_exptl_crystal_F_000 1576
_exptl_crystal_size_max 0.250
_exptl_crystal_size_mid 0.250
_exptl_crystal_size_min 0.125
_refine_diff_density_max 0.833
_refine_diff_density_min -0.325
_refine_diff_density_rms 0.057
_refine_ls_extinction_method none
_refine_ls_goodness_of_fit_ref 1.022
_refine_ls_hydrogen_treatment constr
_refine_ls_matrix_type full
_refine_ls_number_parameters 406
_refine_ls_number_reflns 8207
_refine_ls_number_restraints 0
_refine_ls_restrained_S_all 1.022
_refine_ls_R_factor_all 0.0386
_refine_ls_R_factor_gt 0.0287
_refine_ls_shift/su_max 0.002
_refine_ls_shift/su_mean 0.000
_refine_ls_structure_factor_coef Fsqd
_refine_ls_weighting_details 'w=1/[\s^2^(Fo^2^)+(0.0338P)^2^+2.7236P] where P=(Fo^2^+2Fc^2^)/3'
_refine_ls_weighting_scheme calc
_refine_ls_wR_factor_gt 0.0681
_refine_ls_wR_factor_ref 0.0722
_reflns_Friedel_coverage 0.000
_reflns_number_gt 6935
_reflns_number_total 8207
_reflns_threshold_expression 'I > 2\s(I)'
_cod_data_source_file c6dt02709a2.cif
_cod_data_source_block TripSeCuPEt3
_cod_depositor_comments 'Adding full bibliography for 7040358--7040370.cif.'
_cod_database_code 7040370
_shelx_shelxl_version_number 2014/7
_shelx_space_group_comment
;
The symmetry employed for this shelxl refinement is uniquely defined
by the following loop, which should always be used as a source of
symmetry information in preference to the above space-group names.
They are only intended as comments.
;
_shelx_estimated_absorpt_t_min 0.701
_shelx_estimated_absorpt_t_max 0.832

loop_
_space_group_symop_operation_xyz
'x, y, z'
'-x, y+1/2, -z+1/2'
'-x, -y, -z'
'x, -y-1/2, z-1/2'

loop_
_atom_site_label
_atom_site_type_symbol
_atom_site_fract_x
_atom_site_fract_y
_atom_site_fract_z
_atom_site_U_iso_or_equiv
_atom_site_adp_type
_atom_site_occupancy
_atom_site_site_symmetry_order
_atom_site_calc_flag
_atom_site_refinement_flags_posn
_atom_site_refinement_flags_adp
Se1 Se 0.90322(2) 0.35438(2) 0.89702(2) 0.01772(6) Uani 1 1 d . .
Cu1 Cu 0.76392(2) 0.44030(2) 0.86531(2) 0.01911(7) Uani 1 1 d . .
P1 P 0.75357(4) 0.54792(3) 0.92128(3) 0.02236(12) Uani 1 1 d . .
C1 C 0.85269(14) 0.29598(10) 0.80394(10) 0.0144(4) Uani 1 1 d . .
C2 C 0.74916(15) 0.30887(11) 0.74906(11) 0.0155(4) Uani 1 1 d . .
C3 C 0.71113(15) 0.26241(11) 0.68393(11) 0.0191(4) Uani 1 1 d . .
H3 H 0.6407 0.2706 0.6473 0.023 Uiso 1 1 calc R U
C4 C 0.77432(16) 0.20451(11) 0.67172(12) 0.0219(4) Uani 1 1 d . .
H4 H 0.7470 0.1728 0.6275 0.026 Uiso 1 1 calc R U
C5 C 0.87813(15) 0.19324(11) 0.72483(11) 0.0187(4) Uani 1 1 d . .
H5 H 0.9220 0.1540 0.7162 0.022 Uiso 1 1 calc R U
C6 C 0.91867(14) 0.23863(10) 0.79042(11) 0.0154(4) Uani 1 1 d . .
C7 C 1.03291(15) 0.22770(10) 0.84552(11) 0.0155(4) Uani 1 1 d . .
C12 C 1.05111(15) 0.18671(11) 0.91482(11) 0.0173(4) Uani 1 1 d . .
C25 C 0.95789(15) 0.14820(12) 0.93292(12) 0.0218(4) Uani 1 1 d . .
H25 H 0.8884 0.1710 0.8987 0.026 Uiso 1 1 calc R U
C27 C 0.96252(19) 0.15855(15) 1.01804(13) 0.0341(6) Uani 1 1 d . .
H27A H 0.9008 0.1327 1.0264 0.051 Uiso 1 1 calc R U
H27B H 1.0308 0.1377 1.0531 0.051 Uiso 1 1 calc R U
H27C H 0.9589 0.2118 1.0291 0.051 Uiso 1 1 calc R U
C26 C 0.95569(17) 0.06539(12) 0.91168(14) 0.0305(5) Uani 1 1 d . .
H26A H 0.8955 0.0407 0.9234 0.046 Uiso 1 1 calc R U
H26B H 0.9455 0.0603 0.8558 0.046 Uiso 1 1 calc R U
H26C H 1.0247 0.0421 0.9423 0.046 Uiso 1 1 calc R U
C11 C 1.15775(15) 0.17904(11) 0.96633(11) 0.0174(4) Uani 1 1 d . .
H11 H 1.1701 0.1508 1.0129 0.021 Uiso 1 1 calc R U
C10 C 1.24591(15) 0.21157(10) 0.95131(11) 0.0159(4) Uani 1 1 d . .
C22 C 1.36293(15) 0.20214(11) 1.00573(11) 0.0168(4) Uani 1 1 d . .
H22 H 1.4010 0.2508 1.0068 0.020 Uiso 1 1 calc R U
C24 C 1.37285(16) 0.18292(12) 1.08976(11) 0.0242(4) Uani 1 1 d . .
H24A H 1.4499 0.1778 1.1210 0.036 Uiso 1 1 calc R U
H24B H 1.3400 0.2228 1.1117 0.036 Uiso 1 1 calc R U
H24C H 1.3350 0.1358 1.0907 0.036 Uiso 1 1 calc R U
C23 C 1.42240(16) 0.14343(12) 0.97318(12) 0.0249(4) Uani 1 1 d . .
H23A H 1.4157 0.1561 0.9191 0.037 Uiso 1 1 calc R U
H23B H 1.4995 0.1424 1.0052 0.037 Uiso 1 1 calc R U
H23C H 1.3900 0.0943 0.9745 0.037 Uiso 1 1 calc R U
C9 C 1.22562(15) 0.25176(11) 0.88212(11) 0.0170(4) Uani 1 1 d . .
H9 H 1.2852 0.2743 0.8711 0.020 Uiso 1 1 calc R U
C8 C 1.12129(15) 0.26016(10) 0.82837(11) 0.0159(4) Uani 1 1 d . .
C19 C 1.10329(15) 0.30541(11) 0.75342(11) 0.0193(4) Uani 1 1 d . .
H19 H 1.0367 0.2851 0.7131 0.023 Uiso 1 1 calc R U
C20 C 1.19732(17) 0.29857(12) 0.72069(12) 0.0256(5) Uani 1 1 d . .
H20A H 1.2108 0.2458 0.7132 0.038 Uiso 1 1 calc R U
H20B H 1.1785 0.3246 0.6704 0.038 Uiso 1 1 calc R U
H20C H 1.2630 0.3209 0.7575 0.038 Uiso 1 1 calc R U
C21 C 1.08187(18) 0.38776(12) 0.76524(13) 0.0274(5) Uani 1 1 d . .
H21A H 1.0215 0.3919 0.7862 0.041 Uiso 1 1 calc R U
H21B H 1.1474 0.4102 0.8021 0.041 Uiso 1 1 calc R U
H21C H 1.0630 0.4139 0.7150 0.041 Uiso 1 1 calc R U
C13 C 0.67668(14) 0.37258(11) 0.75601(10) 0.0152(4) Uani 1 1 d . .
C14 C 0.59495(15) 0.36161(11) 0.79099(11) 0.0163(4) Uani 1 1 d . .
C15 C 0.50958(15) 0.41300(11) 0.77676(11) 0.0170(4) Uani 1 1 d . .
H15 H 0.4540 0.4043 0.7992 0.020 Uiso 1 1 calc R U
C16 C 0.50312(15) 0.47646(10) 0.73094(11) 0.0158(4) Uani 1 1 d . .
C31 C 0.40898(15) 0.53201(11) 0.71269(12) 0.0191(4) Uani 1 1 d . .
H31 H 0.4397 0.5801 0.7387 0.023 Uiso 1 1 calc R U
C32 C 0.36062(16) 0.54788(12) 0.62437(12) 0.0239(4) Uani 1 1 d . .
H32A H 0.4191 0.5623 0.6041 0.036 Uiso 1 1 calc R U
H32B H 0.3245 0.5029 0.5973 0.036 Uiso 1 1 calc R U
H32C H 0.3075 0.5885 0.6155 0.036 Uiso 1 1 calc R U
C33 C 0.31772(17) 0.50956(13) 0.74392(13) 0.0268(5) Uani 1 1 d . .
H33A H 0.2607 0.5478 0.7299 0.040 Uiso 1 1 calc R U
H33B H 0.2869 0.4617 0.7209 0.040 Uiso 1 1 calc R U
H33C H 0.3469 0.5047 0.8010 0.040 Uiso 1 1 calc R U
C17 C 0.58988(15) 0.48983(11) 0.70303(11) 0.0180(4) Uani 1 1 d . .
H17 H 0.5900 0.5346 0.6750 0.022 Uiso 1 1 calc R U
C18 C 0.67638(15) 0.43999(11) 0.71477(11) 0.0171(4) Uani 1 1 d . .
C34 C 0.76569(15) 0.45577(11) 0.67879(11) 0.0193(4) Uani 1 1 d . .
H34 H 0.8279 0.4214 0.7040 0.023 Uiso 1 1 calc R U
C35 C 0.80842(16) 0.53583(12) 0.69385(12) 0.0245(5) Uani 1 1 d . .
H35A H 0.8652 0.5434 0.6699 0.037 Uiso 1 1 calc R U
H35B H 0.7485 0.5708 0.6710 0.037 Uiso 1 1 calc R U
H35C H 0.8389 0.5445 0.7504 0.037 Uiso 1 1 calc R U
C36 C 0.72509(17) 0.43887(12) 0.59076(12) 0.0250(5) Uani 1 1 d . .
H36A H 0.6981 0.3875 0.5822 0.037 Uiso 1 1 calc R U
H36B H 0.6661 0.4734 0.5641 0.037 Uiso 1 1 calc R U
H36C H 0.7852 0.4450 0.5697 0.037 Uiso 1 1 calc R U
C28 C 0.59549(15) 0.29175(11) 0.83920(11) 0.0190(4) Uani 1 1 d . .
H28 H 0.6687 0.2679 0.8511 0.023 Uiso 1 1 calc R U
C29 C 0.57902(18) 0.30955(12) 0.91750(12) 0.0264(5) Uani 1 1 d . .
H29A H 0.5800 0.2631 0.9463 0.040 Uiso 1 1 calc R U
H29B H 0.6378 0.3423 0.9484 0.040 Uiso 1 1 calc R U
H29C H 0.5088 0.3346 0.9078 0.040 Uiso 1 1 calc R U
C30 C 0.51055(16) 0.23551(11) 0.79217(12) 0.0234(4) Uani 1 1 d . .
H30A H 0.5123 0.1911 0.8242 0.035 Uiso 1 1 calc R U
H30B H 0.4380 0.2582 0.7773 0.035 Uiso 1 1 calc R U
H30C H 0.5270 0.2212 0.7449 0.035 Uiso 1 1 calc R U
C37 C 0.80212(17) 0.54429(12) 1.02804(12) 0.0245(4) Uani 1 1 d . .
H37A H 0.8825 0.5481 1.0468 0.029 Uiso 1 1 calc R U
H37B H 0.7733 0.5881 1.0483 0.029 Uiso 1 1 calc R U
C38 C 0.7694(2) 0.47335(13) 1.06214(13) 0.0324(5) Uani 1 1 d . .
H38A H 0.7982 0.4754 1.1194 0.049 Uiso 1 1 calc R U
H38B H 0.6898 0.4696 1.0451 0.049 Uiso 1 1 calc R U
H38C H 0.7992 0.4296 1.0437 0.049 Uiso 1 1 calc R U
C39 C 0.8455(2) 0.61819(12) 0.90187(14) 0.0321(5) Uani 1 1 d . .
H39A H 0.8118 0.6378 0.8481 0.038 Uiso 1 1 calc R U
H39B H 0.8531 0.6604 0.9386 0.038 Uiso 1 1 calc R U
C40 C 0.9584(2) 0.58826(14) 0.91000(14) 0.0346(5) Uani 1 1 d . .
H40A H 1.0026 0.6283 0.8990 0.052 Uiso 1 1 calc R U
H40B H 0.9932 0.5699 0.9634 0.052 Uiso 1 1 calc R U
H40C H 0.9519 0.5473 0.8729 0.052 Uiso 1 1 calc R U
C41 C 0.62763(19) 0.60244(14) 0.89721(15) 0.0390(6) Uani 1 1 d . .
H41A H 0.6456 0.6531 0.9194 0.047 Uiso 1 1 calc R U
H41B H 0.5971 0.6075 0.8396 0.047 Uiso 1 1 calc R U
C42 C 0.5409(2) 0.56943(17) 0.92691(17) 0.0495(7) Uani 1 1 d . .
H42A H 0.4765 0.6018 0.9117 0.074 Uiso 1 1 calc R U
H42B H 0.5207 0.5197 0.9042 0.074 Uiso 1 1 calc R U
H42C H 0.5693 0.5654 0.9841 0.074 Uiso 1 1 calc R U

loop_
_atom_site_aniso_label
_atom_site_aniso_U_11
_atom_site_aniso_U_22
_atom_site_aniso_U_33
_atom_site_aniso_U_23
_atom_site_aniso_U_13
_atom_site_aniso_U_12
Se1 0.01388(10) 0.02116(11) 0.01529(10) -0.00365(8) 0.00089(7) 0.00154(7)
Cu1 0.01807(13) 0.01928(13) 0.01941(13) -0.00329(10) 0.00532(10) 0.00186(9)
P1 0.0223(3) 0.0216(3) 0.0202(3) -0.0047(2) 0.0028(2) 0.0038(2)
C1 0.0133(9) 0.0162(9) 0.0140(9) 0.0005(7) 0.0048(7) -0.0021(7)
C2 0.0143(9) 0.0185(10) 0.0149(9) 0.0023(7) 0.0065(7) -0.0001(7)
C3 0.0130(9) 0.0235(10) 0.0181(9) -0.0016(8) 0.0015(7) 0.0000(8)
C4 0.0205(10) 0.0241(11) 0.0188(10) -0.0062(8) 0.0030(8) -0.0014(8)
C5 0.0171(9) 0.0175(10) 0.0226(10) -0.0011(8) 0.0081(8) 0.0023(8)
C6 0.0126(9) 0.0180(9) 0.0154(9) 0.0015(7) 0.0042(7) -0.0007(7)
C7 0.0136(9) 0.0159(9) 0.0164(9) -0.0020(7) 0.0043(7) 0.0021(7)
C12 0.0170(9) 0.0172(10) 0.0189(10) 0.0005(8) 0.0077(8) 0.0014(8)
C25 0.0119(9) 0.0292(11) 0.0239(10) 0.0074(9) 0.0052(8) -0.0013(8)
C27 0.0259(12) 0.0502(15) 0.0304(12) 0.0057(11) 0.0151(10) -0.0078(11)
C26 0.0191(11) 0.0297(12) 0.0404(13) 0.0071(10) 0.0067(10) -0.0061(9)
C11 0.0162(9) 0.0180(10) 0.0185(9) 0.0034(8) 0.0062(8) 0.0023(8)
C10 0.0144(9) 0.0144(9) 0.0182(9) -0.0018(7) 0.0043(7) 0.0006(7)
C22 0.0143(9) 0.0168(9) 0.0179(9) 0.0000(8) 0.0033(7) -0.0009(7)
C24 0.0180(10) 0.0328(12) 0.0187(10) 0.0014(9) 0.0020(8) -0.0023(9)
C23 0.0177(10) 0.0284(11) 0.0259(11) -0.0032(9) 0.0033(8) 0.0040(9)
C9 0.0143(9) 0.0183(10) 0.0196(9) -0.0007(8) 0.0073(8) -0.0020(7)
C8 0.0172(9) 0.0147(9) 0.0160(9) -0.0001(7) 0.0058(7) 0.0014(7)
C19 0.0147(9) 0.0254(11) 0.0160(9) 0.0024(8) 0.0027(8) -0.0024(8)
C20 0.0308(12) 0.0282(11) 0.0208(10) 0.0016(9) 0.0124(9) 0.0008(9)
C21 0.0287(11) 0.0274(12) 0.0293(12) 0.0101(9) 0.0138(10) 0.0073(9)
C13 0.0118(9) 0.0201(10) 0.0119(9) -0.0016(7) 0.0012(7) -0.0006(7)
C14 0.0126(9) 0.0196(10) 0.0142(9) -0.0017(8) 0.0009(7) -0.0019(7)
C15 0.0138(9) 0.0217(10) 0.0159(9) -0.0017(8) 0.0051(7) -0.0009(8)
C16 0.0134(9) 0.0166(9) 0.0157(9) -0.0026(7) 0.0026(7) -0.0006(7)
C31 0.0159(9) 0.0173(10) 0.0230(10) 0.0003(8) 0.0049(8) 0.0012(8)
C32 0.0165(10) 0.0269(11) 0.0266(11) 0.0058(9) 0.0048(8) 0.0050(8)
C33 0.0193(10) 0.0295(12) 0.0350(12) 0.0056(10) 0.0136(9) 0.0078(9)
C17 0.0167(9) 0.0180(10) 0.0183(9) 0.0026(8) 0.0045(8) -0.0007(8)
C18 0.0127(9) 0.0227(10) 0.0154(9) -0.0006(8) 0.0036(7) -0.0007(7)
C34 0.0121(9) 0.0263(11) 0.0200(10) 0.0053(8) 0.0057(8) 0.0028(8)
C35 0.0188(10) 0.0348(12) 0.0195(10) 0.0010(9) 0.0058(8) -0.0073(9)
C36 0.0257(11) 0.0283(11) 0.0242(11) -0.0016(9) 0.0125(9) 0.0000(9)
C28 0.0156(9) 0.0211(10) 0.0204(10) 0.0031(8) 0.0061(8) 0.0016(8)
C29 0.0330(12) 0.0262(11) 0.0215(11) 0.0025(9) 0.0111(9) -0.0055(9)
C30 0.0242(11) 0.0183(10) 0.0269(11) 0.0015(9) 0.0072(9) -0.0003(8)
C37 0.0253(11) 0.0245(11) 0.0230(11) -0.0063(9) 0.0070(9) -0.0043(9)
C38 0.0406(13) 0.0330(13) 0.0267(12) -0.0055(10) 0.0154(10) -0.0096(11)
C39 0.0484(15) 0.0217(11) 0.0256(11) -0.0004(9) 0.0113(10) -0.0016(10)
C40 0.0405(14) 0.0380(14) 0.0264(12) -0.0052(10) 0.0126(10) -0.0157(11)
C41 0.0339(13) 0.0348(14) 0.0404(14) -0.0124(11) 0.0014(11) 0.0142(11)
C42 0.0288(13) 0.0591(18) 0.0568(18) -0.0211(14) 0.0087(12) 0.0083(12)

loop_
_atom_type_symbol
_atom_type_description
_atom_type_scat_dispersion_real
_atom_type_scat_dispersion_imag
_atom_type_scat_source
C C 0.0033 0.0016 'International Tables Vol C Tables 4.2.6.8 and 6.1.1.4'
H H 0.0000 0.0000 'International Tables Vol C Tables 4.2.6.8 and 6.1.1.4'
P P 0.1023 0.0942 'International Tables Vol C Tables 4.2.6.8 and 6.1.1.4'
Cu Cu 0.3201 1.2651 'International Tables Vol C Tables 4.2.6.8 and 6.1.1.4'
Se Se -0.0929 2.2259 'International Tables Vol C Tables 4.2.6.8 and 6.1.1.4'

loop_
_geom_angle_atom_site_label_1
_geom_angle_atom_site_label_2
_geom_angle_atom_site_label_3
_geom_angle
C1 Se1 Cu1 97.56(6)
P1 Cu1 C13 140.96(5)
P1 Cu1 Se1 129.241(18)
C13 Cu1 Se1 89.28(5)
C37 P1 C41 104.07(11)
C37 P1 C39 101.77(10)
C41 P1 C39 100.03(12)
C37 P1 Cu1 113.75(7)
C41 P1 Cu1 122.81(8)
C39 P1 Cu1 111.68(8)
C2 C1 C6 119.55(17)
C2 C1 Se1 120.45(14)
C6 C1 Se1 119.99(13)
C3 C2 C1 119.43(17)
C3 C2 C13 117.59(16)
C1 C2 C13 122.96(17)
C4 C3 C2 121.15(18)
C4 C3 H3 119.4
C2 C3 H3 119.4
C3 C4 C5 119.36(18)
C3 C4 H4 120.3
C5 C4 H4 120.3
C4 C5 C6 120.98(18)
C4 C5 H5 119.5
C6 C5 H5 119.5
C5 C6 C1 119.45(17)
C5 C6 C7 120.29(17)
C1 C6 C7 120.25(16)
C12 C7 C8 120.05(17)
C12 C7 C6 120.03(16)
C8 C7 C6 119.91(16)
C11 C12 C7 119.07(17)
C11 C12 C25 119.81(17)
C7 C12 C25 121.08(17)
C12 C25 C26 109.70(17)
C12 C25 C27 112.90(17)
C26 C25 C27 111.15(18)
C12 C25 H25 107.6
C26 C25 H25 107.6
C27 C25 H25 107.6
C25 C27 H27A 109.5
C25 C27 H27B 109.5
H27A C27 H27B 109.5
C25 C27 H27C 109.5
H27A C27 H27C 109.5
H27B C27 H27C 109.5
C25 C26 H26A 109.5
C25 C26 H26B 109.5
H26A C26 H26B 109.5
C25 C26 H26C 109.5
H26A C26 H26C 109.5
H26B C26 H26C 109.5
C10 C11 C12 121.91(18)
C10 C11 H11 119.0
C12 C11 H11 119.0
C11 C10 C9 117.84(17)
C11 C10 C22 122.60(17)
C9 C10 C22 119.51(16)
C24 C22 C10 114.20(16)
C24 C22 C23 109.84(17)
C10 C22 C23 110.47(16)
C24 C22 H22 107.3
C10 C22 H22 107.3
C23 C22 H22 107.3
C22 C24 H24A 109.5
C22 C24 H24B 109.5
H24A C24 H24B 109.5
C22 C24 H24C 109.5
H24A C24 H24C 109.5
H24B C24 H24C 109.5
C22 C23 H23A 109.5
C22 C23 H23B 109.5
H23A C23 H23B 109.5
C22 C23 H23C 109.5
H23A C23 H23C 109.5
H23B C23 H23C 109.5
C10 C9 C8 122.52(17)
C10 C9 H9 118.7
C8 C9 H9 118.7
C9 C8 C7 118.60(17)
C9 C8 C19 120.45(16)
C7 C8 C19 120.94(16)
C20 C19 C21 109.69(17)
C20 C19 C8 113.01(16)
C21 C19 C8 111.70(16)
C20 C19 H19 107.4
C21 C19 H19 107.4
C8 C19 H19 107.4
C19 C20 H20A 109.5
C19 C20 H20B 109.5
H20A C20 H20B 109.5
C19 C20 H20C 109.5
H20A C20 H20C 109.5
H20B C20 H20C 109.5
C19 C21 H21A 109.5
C19 C21 H21B 109.5
H21A C21 H21B 109.5
C19 C21 H21C 109.5
H21A C21 H21C 109.5
H21B C21 H21C 109.5
C14 C13 C18 118.63(17)
C14 C13 C2 120.73(17)
C18 C13 C2 119.62(16)
C14 C13 Cu1 85.39(11)
C18 C13 Cu1 85.26(11)
C2 C13 Cu1 109.12(12)
C15 C14 C13 119.45(17)
C15 C14 C28 120.06(17)
C13 C14 C28 120.36(16)
C16 C15 C14 122.45(17)
C16 C15 H15 118.8
C14 C15 H15 118.8
C15 C16 C17 117.10(17)
C15 C16 C31 123.29(16)
C17 C16 C31 119.58(17)
C33 C31 C16 114.39(16)
C33 C31 C32 109.26(16)
C16 C31 C32 111.77(16)
C33 C31 H31 107.0
C16 C31 H31 107.0
C32 C31 H31 107.0
C31 C32 H32A 109.5
C31 C32 H32B 109.5
H32A C32 H32B 109.5
C31 C32 H32C 109.5
H32A C32 H32C 109.5
H32B C32 H32C 109.5
C31 C33 H33A 109.5
C31 C33 H33B 109.5
H33A C33 H33B 109.5
C31 C33 H33C 109.5
H33A C33 H33C 109.5
H33B C33 H33C 109.5
C18 C17 C16 122.63(18)
C18 C17 H17 118.7
C16 C17 H17 118.7
C17 C18 C13 119.23(17)
C17 C18 C34 120.09(17)
C13 C18 C34 120.56(17)
C35 C34 C18 112.26(17)
C35 C34 C36 110.57(16)
C18 C34 C36 110.67(16)
C35 C34 H34 107.7
C18 C34 H34 107.7
C36 C34 H34 107.7
C34 C35 H35A 109.5
C34 C35 H35B 109.5
H35A C35 H35B 109.5
C34 C35 H35C 109.5
H35A C35 H35C 109.5
H35B C35 H35C 109.5
C34 C36 H36A 109.5
C34 C36 H36B 109.5
H36A C36 H36B 109.5
C34 C36 H36C 109.5
H36A C36 H36C 109.5
H36B C36 H36C 109.5
C14 C28 C30 110.83(16)
C14 C28 C29 112.40(16)
C30 C28 C29 110.91(16)
C14 C28 H28 107.5
C30 C28 H28 107.5
C29 C28 H28 107.5
C28 C29 H29A 109.5
C28 C29 H29B 109.5
H29A C29 H29B 109.5
C28 C29 H29C 109.5
H29A C29 H29C 109.5
H29B C29 H29C 109.5
C28 C30 H30A 109.5
C28 C30 H30B 109.5
H30A C30 H30B 109.5
C28 C30 H30C 109.5
H30A C30 H30C 109.5
H30B C30 H30C 109.5
C38 C37 P1 114.17(15)
C38 C37 H37A 108.7
P1 C37 H37A 108.7
C38 C37 H37B 108.7
P1 C37 H37B 108.7
H37A C37 H37B 107.6
C37 C38 H38A 109.5
C37 C38 H38B 109.5
H38A C38 H38B 109.5
C37 C38 H38C 109.5
H38A C38 H38C 109.5
H38B C38 H38C 109.5
C40 C39 P1 113.81(16)
C40 C39 H39A 108.8
P1 C39 H39A 108.8
C40 C39 H39B 108.8
P1 C39 H39B 108.8
H39A C39 H39B 107.7
C39 C40 H40A 109.5
C39 C40 H40B 109.5
H40A C40 H40B 109.5
C39 C40 H40C 109.5
H40A C40 H40C 109.5
H40B C40 H40C 109.5
C42 C41 P1 114.65(19)
C42 C41 H41A 108.6
P1 C41 H41A 108.6
C42 C41 H41B 108.6
P1 C41 H41B 108.6
H41A C41 H41B 107.6
C41 C42 H42A 109.5
C41 C42 H42B 109.5
H42A C42 H42B 109.5
C41 C42 H42C 109.5
H42A C42 H42C 109.5
H42B C42 H42C 109.5

loop_
_geom_bond_atom_site_label_1
_geom_bond_atom_site_label_2
_geom_bond_distance
Se1 C1 1.9071(18)
Se1 Cu1 2.3018(3)
Cu1 P1 2.2029(6)
Cu1 C13 2.2802(18)
P1 C37 1.826(2)
P1 C41 1.832(2)
P1 C39 1.847(2)
C1 C2 1.405(3)
C1 C6 1.410(3)
C2 C3 1.394(3)
C2 C13 1.511(3)
C3 C4 1.385(3)
C3 H3 0.9500
C4 C5 1.391(3)
C4 H4 0.9500
C5 C6 1.392(3)
C5 H5 0.9500
C6 C7 1.506(2)
C7 C12 1.404(3)
C7 C8 1.409(3)
C12 C11 1.401(3)
C12 C25 1.520(3)
C25 C26 1.531(3)
C25 C27 1.532(3)
C25 H25 1.0000
C27 H27A 0.9800
C27 H27B 0.9800
C27 H27C 0.9800
C26 H26A 0.9800
C26 H26B 0.9800
C26 H26C 0.9800
C11 C10 1.389(3)
C11 H11 0.9500
C10 C9 1.392(3)
C10 C22 1.527(3)
C22 C24 1.522(3)
C22 C23 1.532(3)
C22 H22 1.0000
C24 H24A 0.9800
C24 H24B 0.9800
C24 H24C 0.9800
C23 H23A 0.9800
C23 H23B 0.9800
C23 H23C 0.9800
C9 C8 1.394(3)
C9 H9 0.9500
C8 C19 1.530(3)
C19 C20 1.527(3)
C19 C21 1.530(3)
C19 H19 1.0000
C20 H20A 0.9800
C20 H20B 0.9800
C20 H20C 0.9800
C21 H21A 0.9800
C21 H21B 0.9800
C21 H21C 0.9800
C13 C14 1.416(3)
C13 C18 1.419(3)
C14 C15 1.399(3)
C14 C28 1.524(3)
C15 C16 1.394(3)
C15 H15 0.9500
C16 C17 1.398(3)
C16 C31 1.527(3)
C31 C33 1.525(3)
C31 C32 1.539(3)
C31 H31 1.0000
C32 H32A 0.9800
C32 H32B 0.9800
C32 H32C 0.9800
C33 H33A 0.9800
C33 H33B 0.9800
C33 H33C 0.9800
C17 C18 1.397(3)
C17 H17 0.9500
C18 C34 1.531(3)
C34 C35 1.531(3)
C34 C36 1.535(3)
C34 H34 1.0000
C35 H35A 0.9800
C35 H35B 0.9800
C35 H35C 0.9800
C36 H36A 0.9800
C36 H36B 0.9800
C36 H36C 0.9800
C28 C30 1.531(3)
C28 C29 1.533(3)
C28 H28 1.0000
C29 H29A 0.9800
C29 H29B 0.9800
C29 H29C 0.9800
C30 H30A 0.9800
C30 H30B 0.9800
C30 H30C 0.9800
C37 C38 1.533(3)
C37 H37A 0.9900
C37 H37B 0.9900
C38 H38A 0.9800
C38 H38B 0.9800
C38 H38C 0.9800
C39 C40 1.523(3)
C39 H39A 0.9900
C39 H39B 0.9900
C40 H40A 0.9800
C40 H40B 0.9800
C40 H40C 0.9800
C41 C42 1.519(4)
C41 H41A 0.9900
C41 H41B 0.9900
C42 H42A 0.9800
C42 H42B 0.9800
C42 H42C 0.9800

loop_
_geom_torsion_atom_site_label_1
_geom_torsion_atom_site_label_2
_geom_torsion_atom_site_label_3
_geom_torsion_atom_site_label_4
_geom_torsion
C6 C1 C2 C3 3.1(3)
Se1 C1 C2 C3 -175.92(14)
C6 C1 C2 C13 -175.43(17)
Se1 C1 C2 C13 5.6(2)
C1 C2 C3 C4 -1.1(3)
C13 C2 C3 C4 177.54(18)
C2 C3 C4 C5 -0.9(3)
C3 C4 C5 C6 0.8(3)
C4 C5 C6 C1 1.2(3)
C4 C5 C6 C7 -177.44(18)
C2 C1 C6 C5 -3.2(3)
Se1 C1 C6 C5 175.85(14)
C2 C1 C6 C7 175.48(17)
Se1 C1 C6 C7 -5.5(2)
C5 C6 C7 C12 -98.3(2)
C1 C6 C7 C12 83.0(2)
C5 C6 C7 C8 83.2(2)
C1 C6 C7 C8 -95.5(2)
C8 C7 C12 C11 0.3(3)
C6 C7 C12 C11 -178.19(17)
C8 C7 C12 C25 -177.19(17)
C6 C7 C12 C25 4.3(3)
C11 C12 C25 C26 -78.5(2)
C7 C12 C25 C26 99.0(2)
C11 C12 C25 C27 46.0(3)
C7 C12 C25 C27 -136.5(2)
C7 C12 C11 C10 0.8(3)
C25 C12 C11 C10 178.33(18)
C12 C11 C10 C9 -0.9(3)
C12 C11 C10 C22 -178.39(18)
C11 C10 C22 C24 -23.4(3)
C9 C10 C22 C24 159.15(18)
C11 C10 C22 C23 101.0(2)
C9 C10 C22 C23 -76.5(2)
C11 C10 C9 C8 0.0(3)
C22 C10 C9 C8 177.51(17)
C10 C9 C8 C7 1.1(3)
C10 C9 C8 C19 179.55(18)
C12 C7 C8 C9 -1.2(3)
C6 C7 C8 C9 177.29(17)
C12 C7 C8 C19 -179.67(17)
C6 C7 C8 C19 -1.2(3)
C9 C8 C19 C20 34.3(3)
C7 C8 C19 C20 -147.27(18)
C9 C8 C19 C21 -90.0(2)
C7 C8 C19 C21 88.5(2)
C3 C2 C13 C14 86.0(2)
C1 C2 C13 C14 -95.4(2)
C3 C2 C13 C18 -82.3(2)
C1 C2 C13 C18 96.3(2)
C3 C2 C13 Cu1 -177.81(14)
C1 C2 C13 Cu1 0.7(2)
C18 C13 C14 C15 7.2(3)
C2 C13 C14 C15 -161.25(17)
Cu1 C13 C14 C15 89.22(16)
C18 C13 C14 C28 -177.00(17)
C2 C13 C14 C28 14.6(3)
Cu1 C13 C14 C28 -94.96(16)
C13 C14 C15 C16 -2.0(3)
C28 C14 C15 C16 -177.80(17)
C14 C15 C16 C17 -3.9(3)
C14 C15 C16 C31 178.14(18)
C15 C16 C31 C33 -4.2(3)
C17 C16 C31 C33 177.88(18)
C15 C16 C31 C32 -129.03(19)
C17 C16 C31 C32 53.1(2)
C15 C16 C17 C18 4.6(3)
C31 C16 C17 C18 -177.34(18)
C16 C17 C18 C13 0.6(3)
C16 C17 C18 C34 176.56(17)
C14 C13 C18 C17 -6.5(3)
C2 C13 C18 C17 162.06(17)
Cu1 C13 C18 C17 -88.61(17)
C14 C13 C18 C34 177.52(17)
C2 C13 C18 C34 -13.9(3)
Cu1 C13 C18 C34 95.40(16)
C17 C18 C34 C35 48.0(2)
C13 C18 C34 C35 -136.03(18)
C17 C18 C34 C36 -76.1(2)
C13 C18 C34 C36 99.9(2)
C15 C14 C28 C30 73.4(2)
C13 C14 C28 C30 -102.4(2)
C15 C14 C28 C29 -51.4(2)
C13 C14 C28 C29 132.84(18)
C41 P1 C37 C38 96.14(18)
C39 P1 C37 C38 -160.23(17)
Cu1 P1 C37 C38 -39.97(18)
C37 P1 C39 C40 78.02(18)
C41 P1 C39 C40 -175.18(17)
Cu1 P1 C39 C40 -43.68(18)
C37 P1 C41 C42 -59.3(2)
C39 P1 C41 C42 -164.29(19)
Cu1 P1 C41 C42 71.6(2)
